data_2013691
loop_
_publ_author_name
'Jun, Luo'
'Xi-Geng, Zhou'
'Lin-Hong, Weng'
'Xiu-Feng, Hou'

_publ_section_title
;
 Bis(dicyanamido)(diethylenetriamine-\k^3^<i>N</i>)copper(II) and
 (dicyanamido)(triethylenetetramine-\k^4^<i>N</i>)copper(II)
 dicyanamide
;
_journal_issue 10
_journal_name_full 'Acta Crystallographica Section C'
_journal_page_first m392
_journal_page_last m395
_journal_paper_doi 10.1107/S0108270103017621
_journal_volume 59
_journal_year 2003
_chemical_formula_iupac '[Cu (C2 N3) (C6 H18 N4)] (C2 N3)'
_chemical_formula_moiety 'C8 H18 Cu1 N7 1+, C2 N3 1-'
_chemical_formula_sum 'C10 H18 Cu N10'
_chemical_formula_weight 341.88
_chemical_name_systematic
;
Bis(dicyanamido)(triethylenetetramine-\k^4^N)copper(II) dicyanamide
;
_space_group_IT_number 14
_symmetry_cell_setting monoclinic
_symmetry_space_group_name_Hall '-P 2yn'
_symmetry_space_group_name_H-M 'P 1 21/n 1'
_atom_sites_solution_hydrogens geom
_atom_sites_solution_primary direct
_atom_sites_solution_secondary difmap
_cell_angle_alpha 90.00
_cell_angle_beta 101.881(2)
_cell_angle_gamma 90.00
_cell_formula_units_Z 4
_cell_length_a 7.4132(11)
_cell_length_b 15.170(2)
_cell_length_c 13.312(2)
_cell_measurement_reflns_used 3137
_cell_measurement_temperature 298(2)
_cell_measurement_theta_max 26.334
_cell_measurement_theta_min 2.683
_cell_volume 1465.0(4)
_computing_cell_refinement 'SAINT (Bruker, 2000)'
_computing_data_collection 'SMART (Bruker, 2000)'
_computing_data_reduction SAINT
_computing_molecular_graphics 'SHELXTL (Sheldrick, 2000)'
_computing_publication_material SHELXTL
_computing_structure_refinement 'SHELXL97 (Sheldrick, 1997)'
_computing_structure_solution 'SHELXS97 (Sheldrick, 1997)'
_diffrn_ambient_temperature 298(2)
_diffrn_measured_fraction_theta_full 0.995
_diffrn_measured_fraction_theta_max 0.995
_diffrn_measurement_device_type 'Bruker SMART APEX CCD area-detector'
_diffrn_measurement_method \w
_diffrn_radiation_monochromator graphite
_diffrn_radiation_source 'fine-focus sealed tube'
_diffrn_radiation_type MoK\a
_diffrn_radiation_wavelength 0.71073
_diffrn_reflns_av_R_equivalents 0.0260
_diffrn_reflns_av_sigmaI/netI 0.0380
_diffrn_reflns_limit_h_max 6
_diffrn_reflns_limit_h_min -9
_diffrn_reflns_limit_k_max 19
_diffrn_reflns_limit_k_min -17
_diffrn_reflns_limit_l_max 15
_diffrn_reflns_limit_l_min -17
_diffrn_reflns_number 7199
_diffrn_reflns_theta_full 27.01
_diffrn_reflns_theta_max 27.01
_diffrn_reflns_theta_min 2.06
_diffrn_standards_decay_% 2.67
_exptl_absorpt_coefficient_mu 1.502
_exptl_absorpt_correction_T_max 0.8643
_exptl_absorpt_correction_T_min 0.6614
_exptl_absorpt_correction_type multi-scan
_exptl_absorpt_process_details '(SADABS; Sheldrick, 1996)'
_exptl_crystal_colour blue
_exptl_crystal_density_diffrn 1.550
_exptl_crystal_density_method 'not measured'
_exptl_crystal_description block
_exptl_crystal_F_000 708
_exptl_crystal_size_max 0.30
_exptl_crystal_size_mid 0.20
_exptl_crystal_size_min 0.10
_refine_diff_density_max 0.535
_refine_diff_density_min -0.437
_refine_ls_extinction_method none
_refine_ls_goodness_of_fit_ref 1.031
_refine_ls_hydrogen_treatment mixed
_refine_ls_matrix_type full
_refine_ls_number_parameters 198
_refine_ls_number_reflns 3185
_refine_ls_number_restraints 0
_refine_ls_restrained_S_all 1.031
_refine_ls_R_factor_all 0.0428
_refine_ls_R_factor_gt 0.0350
_refine_ls_shift/su_max 0.001
_refine_ls_shift/su_mean 0.000
_refine_ls_structure_factor_coef Fsqd
_refine_ls_weighting_details 'calc w=1/[\s^2^(Fo^2^)+(0.0432P)^2^] where P=(Fo^2^+2Fc^2^)/3'
_refine_ls_weighting_scheme calc
_refine_ls_wR_factor_gt 0.0838
_refine_ls_wR_factor_ref 0.0869
_reflns_number_gt 2668
_reflns_number_total 3185
_reflns_threshold_expression I>2\s(I)
_cod_data_source_file sq1027.cif
_cod_data_source_block II
_cod_depositor_comments
;
The following automatic conversions were performed:
'_symmetry_cell_setting' value 'Monoclinic' changed to 'monoclinic'
according to '/home/saulius/struct/CIF-dictionaries/cif_core.dic'
dictionary named 'cif_core.dic' version 2.4.1 from
2010-06-29.

'_geom_bond_publ_flag' value 'Y' changed to 'y' according to
'/home/saulius/struct/CIF-dictionaries/cif_core.dic' dictionary named
'cif_core.dic' version 2.4.1 from 2010-06-29 (5
times).

'_geom_bond_publ_flag' value 'N' changed to 'n' according to
'/home/saulius/struct/CIF-dictionaries/cif_core.dic' dictionary named
'cif_core.dic' version 2.4.1 from 2010-06-29 (35 times).

Automatic conversion script
Id: cif_fix_enum 1527 2010-12-29 10:47:43Z saulius 

The following automatic conversions were performed:

'_symmetry_cell_setting' value 'Monoclinic' changed to 'monoclinic'
according to /home/saulius/struct/CIF-dictionaries/cif_core.dic
dictionary named 'cif_core.dic' version 2.4.1 from
2010-06-29.

'_geom_bond_publ_flag' value 'Y' changed to 'y'
according to /home/saulius/struct/CIF-dictionaries/cif_core.dic
dictionary named 'cif_core.dic' version 2.4.1 from 2010-06-29 (5
times).

'_geom_bond_publ_flag' value 'N' changed to 'n' according to
/home/saulius/struct/CIF-dictionaries/cif_core.dic dictionary named
'cif_core.dic' version 2.4.1 from 2010-06-29 (35
times).

'_geom_angle_publ_flag' value 'Y' changed to 'y' according
to /home/saulius/struct/CIF-dictionaries/cif_core.dic dictionary
named 'cif_core.dic' version 2.4.1 from 2010-06-29 (10
times).

'_geom_angle_publ_flag' value 'N' changed to 'n' according
to /home/saulius/struct/CIF-dictionaries/cif_core.dic dictionary
named 'cif_core.dic' version 2.4.1 from 2010-06-29 (67 times).

Automatic conversion script
Id: cif_fix_values 1715 2011-07-08 13:25:40Z adriana 
;
_cod_original_sg_symbol_H-M 'P 21/n'
_cod_original_formula_sum 'C10 H18 Cu1 N10'
_cod_database_code 2013691
_cod_database_fobs_code 2013691

loop_
_symmetry_equiv_pos_as_xyz
'x, y, z'
'-x+1/2, y+1/2, -z+1/2'
'-x, -y, -z'
'x-1/2, -y-1/2, z-1/2'

loop_
_atom_site_label
_atom_site_fract_x
_atom_site_fract_y
_atom_site_fract_z
_atom_site_U_iso_or_equiv
_atom_site_adp_type
_atom_site_calc_flag
_atom_site_refinement_flags
_atom_site_occupancy
_atom_site_disorder_assembly
_atom_site_disorder_group
_atom_site_type_symbol
Cu1 0.04937(4) 0.527946(16) 0.74734(2) 0.03280(11) Uani d . 1 . . Cu
N1 0.2770(3) 0.46029(14) 0.83875(18) 0.0526(6) Uani d . 1 . . N
N2 0.5100(4) 0.38257(15) 0.9613(2) 0.0673(7) Uani d . 1 . . N
N3 0.5109(4) 0.22981(16) 1.0134(2) 0.0705(8) Uani d . 1 . . N
N4 0.1881(3) 0.60787(12) 0.66895(15) 0.0424(5) Uani d . 1 . . N
H4A 0.2857 0.5794 0.6539 0.051 Uiso calc R 1 . . H
H4B 0.1143 0.6253 0.6099 0.051 Uiso calc R 1 . . H
N5 0.0252(3) 0.63742(13) 0.83136(16) 0.0364(5) Uani d . 1 . . N
N6 -0.1513(3) 0.47994(12) 0.81406(15) 0.0372(5) Uani d . 1 . . N
N7 -0.0503(3) 0.44384(13) 0.63245(15) 0.0406(5) Uani d . 1 . . N
H7A -0.1003 0.4740 0.5753 0.049 Uiso calc R 1 . . H
H7B 0.0412 0.4099 0.6187 0.049 Uiso calc R 1 . . H
N8 0.0595(4) 0.68929(16) 0.06855(18) 0.0637(7) Uani d . 1 . . N
N9 0.0669(4) 0.84954(15) 0.07253(18) 0.0652(8) Uani d . 1 . . N
N10 0.1956(4) 0.94976(15) -0.03788(19) 0.0571(6) Uani d . 1 . . N
C1 0.3795(4) 0.41999(16) 0.89540(19) 0.0404(6) Uani d . 1 . . C
C2 0.5018(4) 0.30071(17) 0.98574(18) 0.0434(6) Uani d . 1 . . C
C3 0.2493(4) 0.68403(17) 0.7345(2) 0.0504(7) Uani d . 1 . . C
H3A 0.2880 0.7311 0.6945 0.060 Uiso calc R 1 . . H
H3B 0.3529 0.6678 0.7886 0.060 Uiso calc R 1 . . H
C4 0.0899(4) 0.71409(16) 0.7802(2) 0.0466(6) Uani d . 1 . . C
H4C 0.1290 0.7609 0.8295 0.056 Uiso calc R 1 . . H
H4D -0.0088 0.7363 0.7267 0.056 Uiso calc R 1 . . H
C5 -0.1705(4) 0.63871(15) 0.8387(2) 0.0425(6) Uani d . 1 . . C
H5A -0.2476 0.6510 0.7720 0.051 Uiso calc R 1 . . H
H5B -0.1915 0.6841 0.8862 0.051 Uiso calc R 1 . . H
C6 -0.2165(4) 0.54928(15) 0.87618(19) 0.0453(6) Uani d . 1 . . C
H6A -0.1577 0.5422 0.9479 0.054 Uiso calc R 1 . . H
H6B -0.3487 0.5442 0.8702 0.054 Uiso calc R 1 . . H
C7 -0.2922(4) 0.44363(17) 0.72977(19) 0.0458(6) Uani d . 1 . . C
H7C -0.3592 0.4909 0.6893 0.055 Uiso calc R 1 . . H
H7D -0.3793 0.4077 0.7569 0.055 Uiso calc R 1 . . H
C8 -0.1915(4) 0.38838(17) 0.6646(2) 0.0491(7) Uani d . 1 . . C
H8A -0.1338 0.3382 0.7037 0.059 Uiso calc R 1 . . H
H8B -0.2774 0.3665 0.6047 0.059 Uiso calc R 1 . . H
C9 0.0689(4) 0.76398(18) 0.06679(17) 0.0436(6) Uani d . 1 . . C
C10 0.1396(4) 0.89899(16) 0.01102(19) 0.0434(6) Uani d . 1 . . C
H5 0.081(4) 0.6301(15) 0.8879(18) 0.038(7) Uiso d . 1 . . H
H6 -0.097(4) 0.4363(17) 0.8570(19) 0.045(7) Uiso d . 1 . . H

loop_
_atom_site_aniso_label
_atom_site_aniso_U_11
_atom_site_aniso_U_22
_atom_site_aniso_U_33
_atom_site_aniso_U_12
_atom_site_aniso_U_13
_atom_site_aniso_U_23
Cu1 0.03316(18) 0.03215(17) 0.03512(17) 0.00101(12) 0.01177(13) -0.00145(11)
N1 0.0416(14) 0.0542(13) 0.0608(14) 0.0088(11) 0.0079(12) 0.0131(11)
N2 0.0516(17) 0.0473(13) 0.0915(18) 0.0008(12) -0.0120(14) 0.0113(12)
N3 0.071(2) 0.0601(14) 0.0804(18) 0.0091(15) 0.0157(15) 0.0241(14)
N4 0.0447(13) 0.0431(11) 0.0445(11) 0.0012(10) 0.0212(10) -0.0007(9)
N5 0.0386(13) 0.0381(11) 0.0337(11) -0.0005(9) 0.0102(10) -0.0020(8)
N6 0.0413(13) 0.0335(10) 0.0390(11) -0.0009(9) 0.0134(10) -0.0006(8)
N7 0.0392(12) 0.0441(11) 0.0401(11) 0.0028(10) 0.0121(10) -0.0073(9)
N8 0.080(2) 0.0470(14) 0.0682(16) -0.0006(13) 0.0253(15) 0.0116(11)
N9 0.098(2) 0.0433(13) 0.0668(15) -0.0013(13) 0.0460(16) 0.0012(11)
N10 0.0574(17) 0.0492(13) 0.0708(16) -0.0009(12) 0.0276(14) 0.0052(12)
C1 0.0332(14) 0.0405(13) 0.0508(14) 0.0005(12) 0.0162(12) 0.0014(11)
C2 0.0412(16) 0.0495(15) 0.0395(13) 0.0074(13) 0.0086(12) 0.0024(11)
C3 0.0504(17) 0.0470(14) 0.0577(16) -0.0131(13) 0.0202(14) -0.0024(12)
C4 0.0556(18) 0.0347(12) 0.0540(15) -0.0058(12) 0.0215(13) -0.0054(11)
C5 0.0418(16) 0.0415(13) 0.0478(14) 0.0064(12) 0.0175(12) -0.0049(11)
C6 0.0477(16) 0.0489(14) 0.0455(14) -0.0001(12) 0.0241(13) -0.0036(11)
C7 0.0392(15) 0.0504(14) 0.0504(15) -0.0090(12) 0.0152(12) -0.0019(12)
C8 0.0522(18) 0.0443(14) 0.0516(15) -0.0111(13) 0.0124(14) -0.0096(11)
C9 0.0452(16) 0.0504(16) 0.0365(13) 0.0006(13) 0.0114(12) 0.0053(11)
C10 0.0434(16) 0.0394(13) 0.0480(14) 0.0016(12) 0.0111(12) -0.0048(11)

loop_
_atom_type_symbol
_atom_type_description
_atom_type_scat_dispersion_real
_atom_type_scat_dispersion_imag
_atom_type_scat_source
C C 0.0033 0.0016 'International Tables Vol C Tables 4.2.6.8 and 6.1.1.4'
H H 0.0000 0.0000 'International Tables Vol C Tables 4.2.6.8 and 6.1.1.4'
N N 0.0061 0.0033 'International Tables Vol C Tables 4.2.6.8 and 6.1.1.4'
Cu Cu 0.3201 1.2651 'International Tables Vol C Tables 4.2.6.8 and 6.1.1.4'

loop_
_geom_angle_atom_site_label_1
_geom_angle_atom_site_label_2
_geom_angle_atom_site_label_3
_geom_angle
_geom_angle_publ_flag
N7 Cu1 N4 97.74(8) y
N7 Cu1 N6 85.24(8) y
N4 Cu1 N6 161.06(9) y
N7 Cu1 N5 151.29(9) y
N4 Cu1 N5 84.57(8) y
N6 Cu1 N5 84.03(8) y
N7 Cu1 N1 104.63(9) y
N4 Cu1 N1 99.05(9) y
N6 Cu1 N1 98.25(9) y
N5 Cu1 N1 103.23(9) y
C1 N1 Cu1 169.8(2) n
C2 N2 C1 121.7(3) n
C3 N4 Cu1 107.15(15) n
C3 N4 H4A 110.3 n
Cu1 N4 H4A 110.3 n
C3 N4 H4B 110.3 n
Cu1 N4 H4B 110.3 n
H4A N4 H4B 108.5 n
C5 N5 C4 116.0(2) n
C5 N5 Cu1 104.29(14) n
C4 N5 Cu1 108.42(14) n
C5 N5 H5 106(2) n
C4 N5 H5 113(2) n
Cu1 N5 H5 109(2) n
C7 N6 C6 115.4(2) n
C7 N6 Cu1 105.72(15) n
C6 N6 Cu1 110.16(14) n
C7 N6 H6 111(2) n
C6 N6 H6 109(2) n
Cu1 N6 H6 106(2) n
C8 N7 Cu1 108.26(14) n
C8 N7 H7A 110.0 n
Cu1 N7 H7A 110.0 n
C8 N7 H7B 110.0 n
Cu1 N7 H7B 110.0 n
H7A N7 H7B 108.4 n
C9 N9 C10 121.7(2) n
N1 C1 N2 172.8(3) n
N3 C2 N2 173.3(3) n
N4 C3 C4 107.9(2) n
N4 C3 H3A 110.1 n
C4 C3 H3A 110.1 n
N4 C3 H3B 110.1 n
C4 C3 H3B 110.1 n
H3A C3 H3B 108.4 n
N5 C4 C3 107.7(2) n
N5 C4 H4C 110.2 n
C3 C4 H4C 110.2 n
N5 C4 H4D 110.2 n
C3 C4 H4D 110.2 n
H4C C4 H4D 108.5 n
N5 C5 C6 107.6(2) n
N5 C5 H5A 110.2 n
C6 C5 H5A 110.2 n
N5 C5 H5B 110.2 n
C6 C5 H5B 110.2 n
H5A C5 H5B 108.5 n
N6 C6 C5 109.4(2) n
N6 C6 H6A 109.8 n
C5 C6 H6A 109.8 n
N6 C6 H6B 109.8 n
C5 C6 H6B 109.8 n
H6A C6 H6B 108.2 n
N6 C7 C8 106.7(2) n
N6 C7 H7C 110.4 n
C8 C7 H7C 110.4 n
N6 C7 H7D 110.4 n
C8 C7 H7D 110.4 n
H7C C7 H7D 108.6 n
N7 C8 C7 108.3(2) n
N7 C8 H8A 110.0 n
C7 C8 H8A 110.0 n
N7 C8 H8B 110.0 n
C7 C8 H8B 110.0 n
H8A C8 H8B 108.4 n
N8 C9 N9 173.2(3) n
N10 C10 N9 172.6(3) n

loop_
_geom_bond_atom_site_label_1
_geom_bond_atom_site_label_2
_geom_bond_site_symmetry_2
_geom_bond_distance
_geom_bond_publ_flag
Cu1 N7 . 2.012(2) y
Cu1 N4 . 2.014(2) y
Cu1 N6 . 2.019(2) y
Cu1 N5 . 2.031(2) y
Cu1 N1 . 2.130(2) y
N1 C1 . 1.133(3) n
N2 C2 . 1.288(3) n
N2 C1 . 1.295(3) n
N3 C2 . 1.134(3) n
N4 C3 . 1.463(3) n
N4 H4A . 0.9000 n
N4 H4B . 0.9000 n
N5 C5 . 1.474(3) n
N5 C4 . 1.477(3) n
N5 H5 . 0.79(2) n
N6 C7 . 1.474(3) n
N6 C6 . 1.479(3) n
N6 H6 . 0.91(3) n
N7 C8 . 1.473(3) n
N7 H7A . 0.9000 n
N7 H7B . 0.9000 n
N8 C9 . 1.136(3) n
N9 C9 . 1.301(3) n
N9 C10 . 1.306(3) n
N10 C10 . 1.141(3) n
C3 C4 . 1.506(4) n
C3 H3A . 0.9700 n
C3 H3B . 0.9700 n
C4 H4C . 0.9700 n
C4 H4D . 0.9700 n
C5 C6 . 1.509(3) n
C5 H5A . 0.9700 n
C5 H5B . 0.9700 n
C6 H6A . 0.9700 n
C6 H6B . 0.9700 n
C7 C8 . 1.510(4) n
C7 H7C . 0.9700 n
C7 H7D . 0.9700 n
C8 H8A . 0.9700 n
C8 H8B . 0.9700 n

loop_
_geom_hbond_atom_site_label_D
_geom_hbond_atom_site_label_H
_geom_hbond_atom_site_label_A
_geom_hbond_site_symmetry_A
_geom_hbond_distance_DH
_geom_hbond_distance_HA
_geom_hbond_distance_DA
_geom_hbond_angle_DHA
N6 H6 N8 3_566 0.91(3) 2.14(3) 3.010(3) 159(2)
N5 H5 N8 1_556 0.79(2) 2.60(2) 3.213(3) 136(2)
N7 H7B N3 4_565 0.90 2.53 3.155(3) 127.5
N7 H7B N10 2_545 0.90 2.49 3.142(3) 129.8
N7 H7A N10 4_576 0.90 2.23 3.088(3) 160.1
N4 H4B N3 2_556 0.90 2.33 3.164(3) 153.8
N4 H4A N10 2_545 0.90 2.52 3.188(3) 131.2
